data_2104935
loop_
_publ_author_name
'Siegler, Maxime A.'
'Parkin, Sean'
'Angel, Ross J.'
'Brock, Carolyn Pratt'

_publ_section_title
;
 Detailed study of the phase transition in
 [Ni(H~2~O)~6~](NO~3~)~2~&#x00B7;(15-crown-5)&#x00B7;H~2~O and analysis
 in terms of mean-field theory
;
_journal_issue 2
_journal_name_full 'Acta Crystallographica Section B'
_journal_page_first 130
_journal_page_last 143
_journal_paper_doi 10.1107/S010876811100526X
_journal_volume 67
_journal_year 2011
_chemical_absolute_configuration ad
_chemical_formula_moiety 'C10 H20 O5, H12 Ni O6 2+, 2(N O3 1-), H2 O'
_chemical_formula_sum 'C10 H34 N2 Ni O18'
_chemical_formula_weight 529.10
_chemical_name_common 'hexaquanickel(II) nitrate (15-crown-5) monohydrate'
_chemical_name_systematic 'hexaaquanickel(II) nitrate (15-crown-5) monohydrate'
_space_group_IT_number 4
_symmetry_cell_setting monoclinic
_symmetry_space_group_name_Hall 'P 2yb'
_symmetry_space_group_name_H-M 'P 1 21 1'
_atom_sites_solution_hydrogens difmap
_atom_sites_solution_primary direct
_atom_sites_solution_secondary difmap
_audit_creation_method SHELXL-97
_cell_angle_alpha 90.00
_cell_angle_beta 106.0505(6)
_cell_angle_gamma 90.00
_cell_formula_units_Z 2
_cell_length_a 8.1578(1)
_cell_length_b 16.6971(2)
_cell_length_c 8.9482(10)
_cell_measurement_reflns_used 2790
_cell_measurement_temperature 250(2)
_cell_measurement_theta_max 27.48
_cell_measurement_theta_min 1.00
_cell_volume 1171.34(13)
_computing_cell_refinement 'SCALEPACK (Otwinowski & Minor, 1997)'
_computing_data_collection 'COLLECT (Nonius, 1998)'
_computing_data_reduction 'DENZO-SMN (Otwinowski & Minor, 1997)'
_computing_molecular_graphics 'XP in SHELXTL (Sheldrick, 2008)'
_computing_publication_material
;
SHELX-97 (Sheldrick, 2008) and local procedures
;
_computing_structure_refinement 'SHELXL-97 (Sheldrick, 2008)'
_computing_structure_solution 'SHELXS-97 (Sheldrick, 2008)'
_diffrn_ambient_temperature 250(2)
_diffrn_detector_area_resol_mean 9.1
_diffrn_measured_fraction_theta_full 0.998
_diffrn_measured_fraction_theta_max 0.998
_diffrn_measurement_device_type 'Nonius KappaCCD diffractometer'
_diffrn_measurement_method '\w scans at fixed \c = 55\%'
_diffrn_radiation_monochromator graphite
_diffrn_radiation_source 'fine-focus sealed tube'
_diffrn_radiation_type MoK\a
_diffrn_radiation_wavelength 0.71073
_diffrn_reflns_av_R_equivalents 0.046
_diffrn_reflns_av_sigmaI/netI 0.0287
_diffrn_reflns_limit_h_max 10
_diffrn_reflns_limit_h_min -10
_diffrn_reflns_limit_k_max 21
_diffrn_reflns_limit_k_min -21
_diffrn_reflns_limit_l_max 11
_diffrn_reflns_limit_l_min -11
_diffrn_reflns_number 27322
_diffrn_reflns_theta_full 27.47
_diffrn_reflns_theta_max 27.47
_diffrn_reflns_theta_min 2.37
_diffrn_standards_number 0
_exptl_absorpt_coefficient_mu 0.910
_exptl_absorpt_correction_T_max 0.8986
_exptl_absorpt_correction_T_min 0.7594
_exptl_absorpt_correction_type multi-scan
_exptl_absorpt_process_details 'Scalepack (Otwinowski & Minor, 1997)'
_exptl_crystal_colour 'pale green'
_exptl_crystal_density_diffrn 1.500
_exptl_crystal_density_method 'not measured'
_exptl_crystal_description 'irregular shape'
_exptl_crystal_F_000 560
_exptl_crystal_size_max 0.32
_exptl_crystal_size_mid 0.15
_exptl_crystal_size_min 0.12
_refine_diff_density_max 0.455
_refine_diff_density_min -0.206
_refine_diff_density_rms 0.042
_refine_ls_abs_structure_details 'Flack H D (1983), Acta Cryst. A39, 876-881'
_refine_ls_abs_structure_Flack 0.007(10)
_refine_ls_extinction_coef 0.0115(15)
_refine_ls_extinction_expression Fc^*^=kFc[1+0.001xFc^2^\l^3^/sin(2\q)]^-1/4^
_refine_ls_extinction_method SHELXL
_refine_ls_goodness_of_fit_ref 1.038
_refine_ls_hydrogen_treatment mixed
_refine_ls_matrix_type full
_refine_ls_number_parameters 327
_refine_ls_number_reflns 5366
_refine_ls_number_restraints 24
_refine_ls_restrained_S_all 1.037
_refine_ls_R_factor_all 0.0346
_refine_ls_R_factor_gt 0.0293
_refine_ls_shift/su_max 0.001
_refine_ls_shift/su_mean 0.000
_refine_ls_structure_factor_coef Fsqd
_refine_ls_weighting_details 'calc w=1/[\s^2^(Fo^2^)+(0.0305P)^2^+0.4227P] where P=(Fo^2^+2Fc^2^)/3'
_refine_ls_weighting_scheme calc
_refine_ls_wR_factor_gt 0.0683
_refine_ls_wR_factor_ref 0.0711
_reflns_number_gt 4905
_reflns_number_total 5366
_reflns_threshold_expression I>2\s(I)
_cod_data_source_file hw5014.cif
_cod_data_source_block 250K_C
_cod_original_sg_symbol_H-M 'P 21'
_cod_database_code 2104935

loop_
_symmetry_equiv_pos_as_xyz
'x, y, z'
'-x, y+1/2, -z'

loop_
_atom_site_label
_atom_site_type_symbol
_atom_site_fract_x
_atom_site_fract_y
_atom_site_fract_z
_atom_site_U_iso_or_equiv
_atom_site_adp_type
_atom_site_occupancy
_atom_site_symmetry_multiplicity
_atom_site_calc_flag
_atom_site_refinement_flags
_atom_site_disorder_assembly
_atom_site_disorder_group
C1 C 0.0622(5) 0.2156(3) 0.0486(4) 0.0797(13) Uani 1 1 d . . .
H1A H -0.0230 0.1821 -0.0232 0.096 Uiso 1 1 calc R . .
H1B H 0.1752 0.2004 0.0398 0.096 Uiso 1 1 calc R . .
C2 C 0.0300(3) 0.2995(4) 0.0075(3) 0.0755(10) Uani 1 1 d . . .
H2A H -0.0019 0.3056 -0.1058 0.091 Uiso 1 1 calc R . .
H2B H -0.0645 0.3191 0.0453 0.091 Uiso 1 1 calc R . .
C3 C 0.1500(5) 0.4292(3) 0.0693(5) 0.0862(13) Uani 1 1 d . . .
H3A H 0.0732 0.4433 -0.0324 0.103 Uiso 1 1 calc R . .
H3B H 0.2586 0.4568 0.0800 0.103 Uiso 1 1 calc R . .
C4 C 0.0741(5) 0.4575(3) 0.1942(6) 0.0835(14) Uani 1 1 d . . .
H4A H 0.0615 0.5159 0.1894 0.100 Uiso 1 1 calc R . .
H4B H -0.0389 0.4336 0.1800 0.100 Uiso 1 1 calc R . .
C5 C 0.1332(6) 0.4675(3) 0.4662(8) 0.0877(17) Uani 1 1 d . . .
H5A H 0.0097 0.4622 0.4483 0.105 Uiso 1 1 calc R . .
H5B H 0.1622 0.5246 0.4773 0.105 Uiso 1 1 calc R . .
C6 C 0.2229(5) 0.4244(3) 0.6084(6) 0.0914(17) Uani 1 1 d . . .
H6A H 0.3447 0.4209 0.6157 0.110 Uiso 1 1 calc R . .
H6B H 0.2101 0.4534 0.6998 0.110 Uiso 1 1 calc R . .
C7 C 0.2548(4) 0.2902(5) 0.7091(3) 0.0923(15) Uani 1 1 d . . .
H7A H 0.2527 0.3022 0.8158 0.111 Uiso 1 1 calc R . .
H7B H 0.3733 0.2928 0.7044 0.111 Uiso 1 1 calc R . .
C8 C 0.1837(5) 0.2096(3) 0.6633(5) 0.0873(15) Uani 1 1 d . . .
H8A H 0.2405 0.1700 0.7414 0.105 Uiso 1 1 calc R . .
H8B H 0.0614 0.2089 0.6549 0.105 Uiso 1 1 calc R . .
C9 C 0.1109(5) 0.1267(2) 0.4329(7) 0.0857(16) Uani 1 1 d . . .
H9A H -0.0083 0.1326 0.4340 0.103 Uiso 1 1 calc R . .
H9B H 0.1535 0.0752 0.4811 0.103 Uiso 1 1 calc R . .
C10 C 0.1231(5) 0.1290(2) 0.2718(7) 0.0840(15) Uani 1 1 d . . .
H10A H 0.2426 0.1245 0.2708 0.101 Uiso 1 1 calc R . .
H10B H 0.0594 0.0842 0.2121 0.101 Uiso 1 1 calc R . .
O1 O 0.0540(3) 0.20269(13) 0.2050(3) 0.0590(5) Uani 1 1 d . . .
O2 O 0.1786(2) 0.34455(16) 0.0751(2) 0.0601(6) Uani 1 1 d . . .
O3 O 0.1826(3) 0.43477(13) 0.3377(3) 0.0585(6) Uani 1 1 d . . .
O4 O 0.1531(3) 0.34676(16) 0.6041(3) 0.0636(6) Uani 1 1 d . . .
O5 O 0.2113(3) 0.19101(14) 0.5176(3) 0.0620(6) Uani 1 1 d . . .
Ni1 Ni 0.64306(3) 0.297397(17) 0.38556(3) 0.02566(8) Uani 1 1 d . . .
O6 O 0.40005(17) 0.29990(17) 0.40642(18) 0.0392(3) Uani 1 1 d D . .
H6C H 0.336(4) 0.3366(16) 0.375(4) 0.059 Uiso 1 1 d D . .
H6D H 0.345(4) 0.2643(15) 0.425(4) 0.059 Uiso 1 1 d D . .
O7 O 0.88023(17) 0.30387(14) 0.35246(18) 0.0337(3) Uani 1 1 d D . .
H7C H 0.957(3) 0.3176(16) 0.426(3) 0.051 Uiso 1 1 d D . .
H7D H 0.920(4) 0.2691(16) 0.310(3) 0.051 Uiso 1 1 d D . .
O8 O 0.5385(2) 0.32398(12) 0.15558(19) 0.0436(5) Uani 1 1 d D . .
H8C H 0.437(3) 0.321(2) 0.124(4) 0.065 Uiso 1 1 d D . .
H8D H 0.576(4) 0.353(2) 0.105(4) 0.065 Uiso 1 1 d D . .
O9 O 0.6765(2) 0.41553(10) 0.4535(2) 0.0401(4) Uani 1 1 d D . .
H9C H 0.633(4) 0.449(2) 0.387(3) 0.060 Uiso 1 1 d D . .
H9D H 0.659(4) 0.431(2) 0.537(3) 0.060 Uiso 1 1 d D . .
O10 O 0.7396(2) 0.26702(11) 0.61668(18) 0.0347(4) Uani 1 1 d D . .
H10C H 0.723(4) 0.2980(16) 0.680(3) 0.052 Uiso 1 1 d D . .
H10D H 0.714(4) 0.2219(14) 0.649(3) 0.052 Uiso 1 1 d D . .
O11 O 0.6324(3) 0.17767(11) 0.3346(2) 0.0417(4) Uani 1 1 d D . .
H11C H 0.603(5) 0.150(2) 0.398(3) 0.063 Uiso 1 1 d D . .
H11D H 0.591(4) 0.162(2) 0.249(3) 0.063 Uiso 1 1 d D . .
N1 N 0.6554(3) 0.42682(15) 0.8603(2) 0.0438(5) Uani 1 1 d . . .
O12 O 0.6547(3) 0.35305(14) 0.8494(3) 0.0626(6) Uani 1 1 d . . .
O13 O 0.6259(4) 0.45506(16) 0.9776(3) 0.0792(8) Uani 1 1 d . . .
O14 O 0.6785(5) 0.4678(2) 0.7561(3) 0.1064(14) Uani 1 1 d . . .
N2 N 0.5483(3) 0.08244(13) 0.6787(3) 0.0449(5) Uani 1 1 d . . .
O15 O 0.5309(3) 0.07491(11) 0.5369(2) 0.0498(5) Uani 1 1 d . . .
O16 O 0.4718(3) 0.03668(12) 0.7455(2) 0.0587(6) Uani 1 1 d . . .
O17 O 0.6407(4) 0.13542(16) 0.7559(3) 0.0798(9) Uani 1 1 d . . .
H18C H 0.557(6) 0.121(3) -0.007(6) 0.120 Uiso 1 1 d D . .
H18D H 0.452(6) 0.0753(16) 0.038(6) 0.120 Uiso 1 1 d D . .
O18 O 0.4865(7) 0.1218(2) 0.0455(4) 0.0730(11) Uani 0.673(5) 1 d PD A 1
O18' O 0.6100(14) 0.0946(5) 0.0785(9) 0.0730(11) Uani 0.327(5) 1 d P A 2

loop_
_atom_site_aniso_label
_atom_site_aniso_U_11
_atom_site_aniso_U_22
_atom_site_aniso_U_33
_atom_site_aniso_U_23
_atom_site_aniso_U_13
_atom_site_aniso_U_12
C1 0.055(2) 0.126(4) 0.064(2) -0.051(2) 0.0258(17) -0.019(2)
C2 0.0351(12) 0.153(4) 0.0348(12) -0.003(3) 0.0033(9) -0.005(3)
C3 0.060(2) 0.105(3) 0.091(3) 0.061(2) 0.0172(19) 0.020(2)
C4 0.058(2) 0.061(2) 0.139(4) 0.039(2) 0.041(3) 0.0276(18)
C5 0.060(3) 0.055(2) 0.171(5) -0.051(3) 0.069(3) -0.0173(19)
C6 0.055(2) 0.122(4) 0.109(3) -0.081(3) 0.043(2) -0.040(2)
C7 0.0344(13) 0.214(5) 0.0293(12) 0.002(3) 0.0097(10) 0.010(3)
C8 0.0459(19) 0.150(4) 0.073(2) 0.067(3) 0.0297(18) 0.029(2)
C9 0.0442(19) 0.0371(19) 0.178(5) 0.045(3) 0.034(3) 0.0065(15)
C10 0.056(2) 0.0356(17) 0.165(5) -0.025(2) 0.038(3) 0.0000(16)
O1 0.0486(11) 0.0557(12) 0.0796(15) -0.0198(11) 0.0296(11) 0.0031(9)
O2 0.0338(10) 0.1032(17) 0.0403(10) 0.0111(11) 0.0053(8) 0.0079(10)
O3 0.0440(11) 0.0460(12) 0.0929(16) -0.0020(11) 0.0311(11) 0.0050(9)
O4 0.0339(10) 0.0985(17) 0.0595(13) -0.0287(12) 0.0150(10) -0.0142(11)
O5 0.0470(12) 0.0663(14) 0.0831(16) 0.0340(12) 0.0351(11) 0.0092(10)
Ni1 0.02263(11) 0.02950(13) 0.02609(12) 0.00146(13) 0.00882(8) -0.00017(14)
O6 0.0223(6) 0.0522(9) 0.0461(8) 0.0124(12) 0.0144(6) 0.0028(11)
O7 0.0234(6) 0.0404(9) 0.0404(8) -0.0050(10) 0.0138(5) -0.0003(9)
O8 0.0328(8) 0.0675(14) 0.0308(8) 0.0133(7) 0.0094(7) -0.0016(8)
O9 0.0474(10) 0.0319(9) 0.0440(11) -0.0005(8) 0.0177(8) 0.0020(7)
O10 0.0380(9) 0.0359(8) 0.0291(8) 0.0022(6) 0.0073(7) 0.0005(7)
O11 0.0601(12) 0.0309(9) 0.0368(10) -0.0027(8) 0.0177(9) -0.0077(8)
N1 0.0478(13) 0.0521(14) 0.0286(10) -0.0003(9) 0.0056(9) -0.0077(10)
O12 0.0660(15) 0.0542(13) 0.0656(14) 0.0057(11) 0.0148(11) 0.0081(10)
O13 0.131(2) 0.0682(15) 0.0454(12) -0.0044(11) 0.0359(14) 0.0097(15)
O14 0.194(4) 0.086(2) 0.0474(15) -0.0045(14) 0.0468(19) -0.067(2)
N2 0.0577(14) 0.0337(11) 0.0445(12) 0.0012(9) 0.0161(10) -0.0035(10)
O15 0.0655(13) 0.0479(10) 0.0412(10) 0.0056(8) 0.0237(9) 0.0036(9)
O16 0.0926(16) 0.0469(11) 0.0483(11) -0.0028(9) 0.0389(11) -0.0209(11)
O17 0.115(2) 0.0607(15) 0.0549(14) 0.0010(12) 0.0088(14) -0.0463(16)
O18 0.111(3) 0.067(2) 0.0441(16) -0.0181(16) 0.027(2) -0.014(2)
O18' 0.111(3) 0.067(2) 0.0441(16) -0.0181(16) 0.027(2) -0.014(2)

loop_
_atom_type_symbol
_atom_type_description
_atom_type_scat_dispersion_real
_atom_type_scat_dispersion_imag
_atom_type_scat_source
C C 0.0033 0.0016 'International Tables Vol C Tables 4.2.6.8 and 6.1.1.4'
H H 0.0000 0.0000 'International Tables Vol C Tables 4.2.6.8 and 6.1.1.4'
N N 0.0061 0.0033 'International Tables Vol C Tables 4.2.6.8 and 6.1.1.4'
O O 0.0106 0.0060 'International Tables Vol C Tables 4.2.6.8 and 6.1.1.4'
Ni Ni 0.3393 1.1124 'International Tables Vol C Tables 4.2.6.8 and 6.1.1.4'

loop_
_geom_angle_atom_site_label_1
_geom_angle_atom_site_label_2
_geom_angle_atom_site_label_3
_geom_angle
_geom_angle_site_symmetry_1
_geom_angle_site_symmetry_3
_geom_angle_publ_flag
O1 C1 C2 109.7(3) . . ?
O1 C1 H1A 109.7 . . ?
C2 C1 H1A 109.7 . . ?
O1 C1 H1B 109.7 . . ?
C2 C1 H1B 109.7 . . ?
H1A C1 H1B 108.2 . . ?
O2 C2 C1 109.3(3) . . ?
O2 C2 H2A 109.8 . . ?
C1 C2 H2A 109.8 . . ?
O2 C2 H2B 109.8 . . ?
C1 C2 H2B 109.8 . . ?
H2A C2 H2B 108.3 . . ?
O2 C3 C4 112.5(3) . . ?
O2 C3 H3A 109.1 . . ?
C4 C3 H3A 109.1 . . ?
O2 C3 H3B 109.1 . . ?
C4 C3 H3B 109.1 . . ?
H3A C3 H3B 107.8 . . ?
O3 C4 C3 108.3(3) . . ?
O3 C4 H4A 110.0 . . ?
C3 C4 H4A 110.0 . . ?
O3 C4 H4B 110.0 . . ?
C3 C4 H4B 110.0 . . ?
H4A C4 H4B 108.4 . . ?
O3 C5 C6 109.0(3) . . ?
O3 C5 H5A 109.9 . . ?
C6 C5 H5A 109.9 . . ?
O3 C5 H5B 109.9 . . ?
C6 C5 H5B 109.9 . . ?
H5A C5 H5B 108.3 . . ?
O4 C6 C5 109.0(3) . . ?
O4 C6 H6A 109.9 . . ?
C5 C6 H6A 109.9 . . ?
O4 C6 H6B 109.9 . . ?
C5 C6 H6B 109.9 . . ?
H6A C6 H6B 108.3 . . ?
O4 C7 C8 107.9(3) . . ?
O4 C7 H7A 110.1 . . ?
C8 C7 H7A 110.1 . . ?
O4 C7 H7B 110.1 . . ?
C8 C7 H7B 110.1 . . ?
H7A C7 H7B 108.4 . . ?
O5 C8 C7 107.7(3) . . ?
O5 C8 H8A 110.2 . . ?
C7 C8 H8A 110.2 . . ?
O5 C8 H8B 110.2 . . ?
C7 C8 H8B 110.2 . . ?
H8A C8 H8B 108.5 . . ?
O5 C9 C10 108.3(3) . . ?
O5 C9 H9A 110.0 . . ?
C10 C9 H9A 110.0 . . ?
O5 C9 H9B 110.0 . . ?
C10 C9 H9B 110.0 . . ?
H9A C9 H9B 108.4 . . ?
O1 C10 C9 108.0(3) . . ?
O1 C10 H10A 110.1 . . ?
C9 C10 H10A 110.1 . . ?
O1 C10 H10B 110.1 . . ?
C9 C10 H10B 110.1 . . ?
H10A C10 H10B 108.4 . . ?
C10 O1 C1 114.9(3) . . ?
C2 O2 C3 113.5(3) . . ?
C4 O3 C5 112.8(3) . . ?
C6 O4 C7 115.7(4) . . ?
C8 O5 C9 115.9(3) . . ?
O7 Ni1 O6 174.84(10) . . ?
O7 Ni1 O8 89.48(7) . . ?
O6 Ni1 O8 86.69(7) . . ?
O7 Ni1 O11 90.17(9) . . ?
O6 Ni1 O11 93.32(10) . . ?
O8 Ni1 O11 90.44(8) . . ?
O7 Ni1 O9 86.47(8) . . ?
O6 Ni1 O9 90.36(9) . . ?
O8 Ni1 O9 94.21(8) . . ?
O11 Ni1 O9 174.23(8) . . ?
O7 Ni1 O10 92.52(7) . . ?
O6 Ni1 O10 91.41(7) . . ?
O8 Ni1 O10 177.43(8) . . ?
O11 Ni1 O10 87.94(8) . . ?
O9 Ni1 O10 87.53(8) . . ?
Ni1 O6 H6C 122(2) . . ?
Ni1 O6 H6D 129(2) . . ?
H6C O6 H6D 107(3) . . ?
Ni1 O7 H7C 117(2) . . ?
Ni1 O7 H7D 123(2) . . ?
H7C O7 H7D 106(2) . . ?
Ni1 O8 H8C 116(2) . . ?
Ni1 O8 H8D 127(2) . . ?
H8C O8 H8D 111(3) . . ?
Ni1 O9 H9C 116(2) . . ?
Ni1 O9 H9D 121(2) . . ?
H9C O9 H9D 107(3) . . ?
Ni1 O10 H10C 117(2) . . ?
Ni1 O10 H10D 120(2) . . ?
H10C O10 H10D 103(2) . . ?
Ni1 O11 H11C 114(3) . . ?
Ni1 O11 H11D 122(2) . . ?
H11C O11 H11D 111(3) . . ?
O14 N1 O13 123.2(3) . . ?
O14 N1 O12 120.0(3) . . ?
O13 N1 O12 116.8(2) . . ?
O16 N2 O17 118.7(2) . . ?
O16 N2 O15 120.0(2) . . ?
O17 N2 O15 121.4(2) . . ?
H18C O18 H18D 102(3) . . ?
H18C O18' H18D 71(3) . . ?

loop_
_geom_bond_atom_site_label_1
_geom_bond_atom_site_label_2
_geom_bond_distance
_geom_bond_site_symmetry_2
_geom_bond_publ_flag
C1 O1 1.436(4) . ?
C1 C2 1.454(7) . ?
C1 H1A 0.9800 . ?
C1 H1B 0.9800 . ?
C2 O2 1.412(4) . ?
C2 H2A 0.9800 . ?
C2 H2B 0.9800 . ?
C3 O2 1.431(5) . ?
C3 C4 1.496(6) . ?
C3 H3A 0.9800 . ?
C3 H3B 0.9800 . ?
C4 O3 1.396(5) . ?
C4 H4A 0.9800 . ?
C4 H4B 0.9800 . ?
C5 O3 1.428(5) . ?
C5 C6 1.469(7) . ?
C5 H5A 0.9800 . ?
C5 H5B 0.9800 . ?
C6 O4 1.413(5) . ?
C6 H6A 0.9800 . ?
C6 H6B 0.9800 . ?
C7 O4 1.425(6) . ?
C7 C8 1.478(8) . ?
C7 H7A 0.9800 . ?
C7 H7B 0.9800 . ?
C8 O5 1.418(5) . ?
C8 H8A 0.9800 . ?
C8 H8B 0.9800 . ?
C9 O5 1.434(5) . ?
C9 C10 1.473(8) . ?
C9 H9A 0.9800 . ?
C9 H9B 0.9800 . ?
C10 O1 1.415(5) . ?
C10 H10A 0.9800 . ?
C10 H10B 0.9800 . ?
Ni1 O7 2.0395(13) . ?
Ni1 O6 2.0424(13) . ?
Ni1 O8 2.0467(17) . ?
Ni1 O11 2.0470(18) . ?
Ni1 O9 2.0598(17) . ?
Ni1 O10 2.0625(16) . ?
O6 H6C 0.80(2) . ?
O6 H6D 0.79(2) . ?
O7 H7C 0.80(2) . ?
O7 H7D 0.81(2) . ?
O8 H8C 0.80(2) . ?
O8 H8D 0.78(2) . ?
O9 H9C 0.82(2) . ?
O9 H9D 0.83(2) . ?
O10 H10C 0.80(2) . ?
O10 H10D 0.85(2) . ?
O11 H11C 0.82(2) . ?
O11 H11D 0.79(2) . ?
N1 O14 1.213(3) . ?
N1 O13 1.234(3) . ?
N1 O12 1.236(3) . ?
N2 O16 1.240(3) . ?
N2 O17 1.241(3) . ?
N2 O15 1.244(3) . ?
O18 H18C 0.84(2) . ?
O18 H18D 0.82(2) . ?
O18' H18C 0.89(6) . ?
O18' H18D 1.28(4) . ?

loop_
_geom_hbond_atom_site_label_D
_geom_hbond_atom_site_label_H
_geom_hbond_atom_site_label_A
_geom_hbond_distance_DH
_geom_hbond_distance_HA
_geom_hbond_distance_DA
_geom_hbond_angle_DHA
_geom_hbond_site_symmetry_A
O6 H6C O3 0.80(2) 2.03(2) 2.827(3) 169(3) .
O6 H6D O5 0.79(2) 1.97(2) 2.741(3) 166(3) .
O7 H7C O4 0.80(2) 1.98(2) 2.787(3) 177(3) 1_655
O7 H7D O1 0.81(2) 1.97(2) 2.764(3) 168(3) 1_655
O8 H8C O2 0.80(2) 2.07(2) 2.844(3) 164(3) .
O8 H8D O13 0.78(2) 2.15(3) 2.909(3) 164(4) 1_554
O9 H9C O16 0.82(2) 1.93(2) 2.745(3) 172(3) 2_656
O9 H9D O14 0.83(2) 2.02(2) 2.840(3) 166(3) .
O10 H10C O12 0.80(2) 1.98(2) 2.771(3) 167(3) .
O10 H10D O17 0.85(2) 1.92(2) 2.755(3) 167(3) .
O11 H11C O15 0.82(2) 1.96(2) 2.781(3) 175(4) .
O11 H11D O18 0.79(2) 1.91(2) 2.698(4) 178(4) .

loop_
_geom_torsion_atom_site_label_1
_geom_torsion_atom_site_label_2
_geom_torsion_atom_site_label_3
_geom_torsion_atom_site_label_4
_geom_torsion
_geom_torsion_site_symmetry_1
_geom_torsion_site_symmetry_2
_geom_torsion_site_symmetry_3
_geom_torsion_site_symmetry_4
_geom_torsion_publ_flag
O1 C1 C2 O2 78.1(3) . . . . ?
O2 C3 C4 O3 57.0(4) . . . . ?
O3 C5 C6 O4 -71.8(4) . . . . ?
O4 C7 C8 O5 67.7(3) . . . . ?
O5 C9 C10 O1 -62.1(4) . . . . ?
C9 C10 O1 C1 177.8(3) . . . . ?
C2 C1 O1 C10 -165.3(3) . . . . ?
C1 C2 O2 C3 -167.6(3) . . . . ?
C4 C3 O2 C2 80.0(4) . . . . ?
C3 C4 O3 C5 172.6(3) . . . . ?
C6 C5 O3 C4 164.9(3) . . . . ?
C5 C6 O4 C7 162.8(3) . . . . ?
C8 C7 O4 C6 -166.7(3) . . . . ?
C7 C8 O5 C9 -162.9(3) . . . . ?
C10 C9 O5 C8 165.9(3) . . . . ?
